data_4037210
loop_
_publ_author_name
'Matsuda, Yukiko'
'Koizumi, Akihiro'
'Haraguchi, Ryosuke'
'Fukuzawa, Shin-Ichi'

_publ_section_title
;
 Ligand-Controlled Stereodivergent, Enantioselective Conjugate Addition of
 2-Oxazoline- and 2-Thiazoline-4-carboxylate to Nitroalkene Catalyzed by
 Chiral Copper Complexes.
;
_journal_issue 17
_journal_name_full 'The Journal of organic chemistry'
_journal_page_first 7939
_journal_page_last 7944
_journal_paper_doi 10.1021/acs.joc.6b01722
_journal_volume 81
_journal_year 2016
_chemical_absolute_configuration ad
_chemical_formula_moiety 'C23 H22 Fe N2 O4 S'
_chemical_formula_sum 'C23 H22 Fe N2 O4 S'
_chemical_formula_weight 478.33
_space_group_crystal_system monoclinic
_space_group_IT_number 4
_space_group_name_Hall 'P 2yb'
_space_group_name_H-M_alt 'P 1 21 1'
_atom_sites_solution_hydrogens geom
_audit_creation_method SHELXL-2014
_cell_angle_alpha 90
_cell_angle_beta 112.594(3)
_cell_angle_gamma 90
_cell_formula_units_Z 2
_cell_length_a 10.261(2)
_cell_length_b 9.2285(18)
_cell_length_c 11.932(3)
_cell_measurement_reflns_used 3861
_cell_measurement_temperature 93(2)
_cell_measurement_theta_max 31.2514
_cell_measurement_theta_min 2.8795
_cell_volume 1043.2(4)
_computing_cell_refinement 'RIGAKU CrystalClear'
_computing_data_collection 'RIGAKU CrystalClear'
_computing_data_reduction 'RIGAKU CrystalClear'
_computing_molecular_graphics 'Yadokari-XG 2009(Wakita Nemoto et al.)'
_computing_publication_material 'Yadokari-XG 2009(Wakita,Nemoto et al.)'
_computing_structure_refinement 'SHELXL-2014 (Sheldrick, 2014)'
_computing_structure_solution 'SHELXS-97 (Sheldrick, 1997)'
_diffrn_ambient_temperature 93(2)
_diffrn_detector_area_resol_mean 28.5714
_diffrn_measured_fraction_theta_full 0.990
_diffrn_measured_fraction_theta_max 0.989
_diffrn_measurement_device_type 'Rigaku VariMax Saturn'
_diffrn_measurement_method 'omega scans'
_diffrn_radiation_monochromator Confocal
_diffrn_radiation_source 'rotating-anode X-ray tube'
_diffrn_radiation_type MoK\a
_diffrn_radiation_wavelength 0.71075
_diffrn_reflns_av_R_equivalents 0.0310
_diffrn_reflns_av_unetI/netI 0.0606
_diffrn_reflns_Laue_measured_fraction_full 0.990
_diffrn_reflns_Laue_measured_fraction_max 0.989
_diffrn_reflns_limit_h_max 12
_diffrn_reflns_limit_h_min -12
_diffrn_reflns_limit_k_max 11
_diffrn_reflns_limit_k_min -11
_diffrn_reflns_limit_l_max 13
_diffrn_reflns_limit_l_min -14
_diffrn_reflns_number 7731
_diffrn_reflns_point_group_measured_fraction_full 0.962
_diffrn_reflns_point_group_measured_fraction_max 0.958
_diffrn_reflns_theta_full 25.242
_diffrn_reflns_theta_max 25.997
_diffrn_reflns_theta_min 3.082
_exptl_absorpt_coefficient_mu 0.857
_exptl_absorpt_correction_T_max 1.0000
_exptl_absorpt_correction_T_min 0.8980
_exptl_absorpt_correction_type multi-scan
_exptl_absorpt_process_details 'Jacobson, R. (1998) Private communication'
_exptl_crystal_colour Colorless
_exptl_crystal_density_diffrn 1.523
_exptl_crystal_description Prism
_exptl_crystal_F_000 496
_exptl_crystal_size_max 0.170
_exptl_crystal_size_mid 0.150
_exptl_crystal_size_min 0.070
_refine_diff_density_max 0.269
_refine_diff_density_min -0.459
_refine_diff_density_rms 0.085
_refine_ls_abs_structure_details
;
 Flack x determined using 1284 quotients [(I+)-(I-)]/[(I+)+(I-)]
 (Parsons, Flack and Wagner, Acta Cryst. B69 (2013) 249-259).
;
_refine_ls_abs_structure_Flack 0.011(10)
_refine_ls_extinction_method none
_refine_ls_goodness_of_fit_ref 0.996
_refine_ls_hydrogen_treatment constr
_refine_ls_matrix_type full
_refine_ls_number_parameters 281
_refine_ls_number_reflns 3926
_refine_ls_number_restraints 1
_refine_ls_restrained_S_all 0.996
_refine_ls_R_factor_all 0.0370
_refine_ls_R_factor_gt 0.0302
_refine_ls_shift/su_max 0.000
_refine_ls_shift/su_mean 0.000
_refine_ls_structure_factor_coef Fsqd
_refine_ls_weighting_details 'w=1/[\s^2^(Fo^2^)+(0.0314P)^2^] where P=(Fo^2^+2Fc^2^)/3'
_refine_ls_weighting_scheme calc
_refine_ls_wR_factor_gt 0.0662
_refine_ls_wR_factor_ref 0.0682
_reflns_Friedel_coverage 0.818
_reflns_Friedel_fraction_full 0.930
_reflns_Friedel_fraction_max 0.922
_reflns_number_gt 3243
_reflns_number_total 3926
_reflns_threshold_expression 'I > 2\s(I)'
_cod_data_source_file jo6b01722_si_002.cif
_cod_data_source_block ydkr
_cod_depositor_comments
;
The following automatic conversions were performed:

data item '_exptl_absorpt_correction_type' value 'Multi-scan' was
changed to 'multi-scan' in accordance with the
/home/saulius/struct/COD-crude-data/automatic-downloads/DataCite-retrospective/ACS/depositions/lib/dictionaries/cif_core.dic
dictionary named 'cif_core.dic' version 2.4.2 last updated on
2011-04-26.

Automatic conversion script
Id: cif_fix_values 6909 2019-04-08 15:41:33Z antanas 
;
_cod_original_cell_volume 1043.1(4)
_cod_original_sg_symbol_H-M 'P 21'
_cod_database_code 4037210
_shelx_space_group_comment
;
The symmetry employed for this shelxl refinement is uniquely defined
by the following loop, which should always be used as a source of
symmetry information in preference to the above space-group names.
They are only intended as comments.
;
_shelx_estimated_absorpt_t_min 0.868
_shelx_estimated_absorpt_t_max 0.942
_shelxl_version_number 2014-3

loop_
_space_group_symop_operation_xyz
'x, y, z'
'-x, y+1/2, -z'

loop_
_atom_site_label
_atom_site_type_symbol
_atom_site_fract_x
_atom_site_fract_y
_atom_site_fract_z
_atom_site_U_iso_or_equiv
_atom_site_adp_type
_atom_site_occupancy
_atom_site_site_symmetry_order
_atom_site_calc_flag
_atom_site_refinement_flags_posn
_atom_site_refinement_flags_adp
Fe1 Fe 0.87936(5) 0.35908(5) 0.06585(5) 0.01240(14) Uani 1 1 d . .
S2 S 0.33423(11) 0.52771(13) -0.41831(11) 0.0271(3) Uani 1 1 d . .
C1 C 0.9325(4) 0.4510(5) -0.0673(4) 0.0143(9) Uani 1 1 d . .
H1 H 1.0040 0.5213 -0.0565 0.017 Uiso 1 1 calc R U
C2 C 0.9505(4) 0.2978(5) -0.0656(4) 0.0130(9) Uani 1 1 d . .
H2 H 1.0361 0.2479 -0.0527 0.016 Uiso 1 1 calc R U
C3 C 0.7899(4) 0.4807(5) -0.0878(4) 0.0151(10) Uani 1 1 d . .
H3 H 0.7493 0.5742 -0.0927 0.018 Uiso 1 1 calc R U
C4 C 0.7171(3) 0.3453(5) -0.1000(3) 0.0114(8) Uani 1 1 d . .
C5 C 0.8166(4) 0.2325(4) -0.0869(4) 0.0131(9) Uani 1 1 d . .
H4 H 0.7974 0.1315 -0.0915 0.016 Uiso 1 1 calc R U
C6 C 0.8490(4) 0.4646(5) 0.2046(4) 0.0193(10) Uani 1 1 d . .
H5 H 0.7934 0.5492 0.1969 0.023 Uiso 1 1 calc R U
C7 C 0.9178(5) 0.2268(5) 0.2140(4) 0.0205(10) Uani 1 1 d . .
H6 H 0.9161 0.1239 0.2133 0.025 Uiso 1 1 calc R U
C8 C 1.0366(4) 0.3147(5) 0.2316(4) 0.0190(10) Uani 1 1 d . .
H7 H 1.1290 0.2813 0.2453 0.023 Uiso 1 1 calc R U
C9 C 0.9941(5) 0.4606(5) 0.2251(4) 0.0198(10) Uani 1 1 d . .
H8 H 1.0531 0.5426 0.2331 0.024 Uiso 1 1 calc R U
C10 C 0.8014(4) 0.3192(4) 0.1977(4) 0.0196(10) Uani 1 1 d . .
H9 H 0.7081 0.2891 0.1845 0.024 Uiso 1 1 calc R U
C11 C 0.5616(3) 0.3225(4) -0.1266(3) 0.0124(9) Uani 1 1 d . .
H22 H 0.5519 0.2280 -0.0895 0.015 Uiso 1 1 calc R U
C12 C 0.4744(4) 0.3121(4) -0.2655(4) 0.0148(9) Uani 1 1 d . .
O1 O 0.5199(3) 0.0575(3) -0.2448(3) 0.0216(7) Uani 1 1 d . .
O2 O 0.5038(3) 0.1596(4) -0.4193(3) 0.0311(8) Uani 1 1 d . .
C13 C 0.5023(4) 0.1693(5) -0.3198(4) 0.0180(9) Uani 1 1 d . .
C14 C 0.5480(5) -0.0813(5) -0.2892(4) 0.0324(11) Uani 1 1 d . .
H15 H 0.4588 -0.1248 -0.3431 0.049 Uiso 1 1 calc R U
H16 H 0.5948 -0.1461 -0.2203 0.049 Uiso 1 1 calc R U
H17 H 0.6093 -0.0664 -0.3341 0.049 Uiso 1 1 calc R U
C15 C -0.1166(4) 0.3566(6) -0.3597(3) 0.0182(8) Uani 1 1 d . .
H10 H -0.1641 0.2995 -0.3209 0.022 Uiso 1 1 calc R U
C16 C 0.0270(4) 0.3389(5) -0.3300(3) 0.0161(9) Uani 1 1 d . .
H11 H 0.0786 0.2709 -0.2694 0.019 Uiso 1 1 calc R U
C17 C -0.1239(4) 0.5394(5) -0.5047(4) 0.0250(10) Uani 1 1 d . .
H12 H -0.1760 0.6079 -0.5646 0.030 Uiso 1 1 calc R U
C18 C 0.0197(4) 0.5218(5) -0.4762(4) 0.0195(9) Uani 1 1 d . .
H13 H 0.0660 0.5787 -0.5162 0.023 Uiso 1 1 calc R U
C19 C 0.0957(4) 0.4206(4) -0.3890(3) 0.0134(8) Uani 1 1 d . .
C20 C -0.1904(4) 0.4585(5) -0.4466(4) 0.0222(10) Uani 1 1 d . .
H14 H -0.2884 0.4721 -0.4659 0.027 Uiso 1 1 calc R U
N1 N 0.3227(3) 0.3054(3) -0.2848(3) 0.0144(7) Uani 1 1 d . .
C21 C 0.2492(4) 0.4042(4) -0.3560(4) 0.0126(9) Uani 1 1 d . .
C22 C 0.5008(4) 0.4416(5) -0.3372(4) 0.0211(10) Uani 1 1 d . .
H18 H 0.5422 0.4067 -0.3948 0.025 Uiso 1 1 calc R U
H19 H 0.5673 0.5112 -0.2807 0.025 Uiso 1 1 calc R U
C23 C 0.5037(4) 0.4408(4) -0.0693(4) 0.0166(9) Uani 1 1 d . .
H20 H 0.5805 0.4770 0.0048 0.020 Uiso 1 1 calc R U
H21 H 0.4701 0.5228 -0.1268 0.020 Uiso 1 1 calc R U
N2 N 0.3843(3) 0.3875(3) -0.0368(3) 0.0180(9) Uani 1 1 d . .
O3 O 0.2853(3) 0.4694(3) -0.0530(3) 0.0252(7) Uani 1 1 d . .
O4 O 0.3957(3) 0.2675(3) 0.0109(3) 0.0255(7) Uani 1 1 d . .

loop_
_atom_site_aniso_label
_atom_site_aniso_U_11
_atom_site_aniso_U_22
_atom_site_aniso_U_33
_atom_site_aniso_U_23
_atom_site_aniso_U_13
_atom_site_aniso_U_12
Fe1 0.0123(3) 0.0117(3) 0.0123(3) -0.0003(3) 0.0038(2) -0.0010(3)
S2 0.0152(5) 0.0322(7) 0.0341(7) 0.0200(6) 0.0098(5) 0.0035(5)
C1 0.015(2) 0.014(2) 0.013(2) 0.0020(18) 0.0037(18) -0.0050(18)
C2 0.0074(19) 0.021(2) 0.010(2) 0.0007(17) 0.0025(17) 0.0008(17)
C3 0.014(2) 0.015(2) 0.015(2) 0.0044(17) 0.0046(18) 0.0027(17)
C4 0.0074(16) 0.013(2) 0.0117(17) 0.0014(19) 0.0018(14) -0.0030(19)
C5 0.016(2) 0.011(2) 0.010(2) 0.0003(17) 0.0015(18) 0.0001(17)
C6 0.024(3) 0.020(2) 0.013(2) -0.0055(18) 0.008(2) 0.001(2)
C7 0.033(3) 0.016(2) 0.013(2) 0.0035(18) 0.010(2) -0.001(2)
C8 0.015(2) 0.029(3) 0.011(2) 0.0007(17) 0.0026(17) -0.0001(18)
C9 0.023(2) 0.020(2) 0.014(2) -0.0047(19) 0.004(2) -0.011(2)
C10 0.020(2) 0.024(3) 0.018(2) -0.0022(18) 0.0115(18) -0.0057(18)
C11 0.0089(18) 0.010(2) 0.016(2) -0.0004(15) 0.0028(16) -0.0013(15)
C12 0.0085(19) 0.019(2) 0.016(2) 0.0017(16) 0.0032(17) -0.0023(15)
O1 0.0298(17) 0.0139(15) 0.0189(16) -0.0035(13) 0.0071(14) -0.0014(13)
O2 0.0385(19) 0.039(2) 0.0218(18) 0.0015(15) 0.0180(16) 0.0070(16)
C13 0.0047(19) 0.024(2) 0.023(2) -0.0021(19) 0.0025(18) -0.0011(17)
C14 0.041(3) 0.024(2) 0.027(3) -0.007(2) 0.008(2) 0.005(2)
C15 0.0154(18) 0.025(2) 0.0152(18) 0.002(3) 0.0064(15) -0.002(2)
C16 0.0162(18) 0.015(2) 0.0144(18) 0.0015(18) 0.0026(15) 0.0014(18)
C17 0.020(2) 0.035(3) 0.018(2) 0.011(2) 0.0055(19) 0.014(2)
C18 0.017(2) 0.027(2) 0.016(2) 0.009(2) 0.0073(18) 0.0033(19)
C19 0.0142(19) 0.0131(19) 0.011(2) -0.0020(16) 0.0024(17) 0.0019(16)
C20 0.014(2) 0.033(3) 0.019(2) 0.004(2) 0.0062(18) 0.0056(19)
N1 0.0099(16) 0.0155(17) 0.0163(18) 0.0011(14) 0.0035(15) -0.0015(13)
C21 0.0143(19) 0.013(2) 0.011(2) -0.0026(15) 0.0052(17) -0.0010(15)
C22 0.010(2) 0.026(3) 0.024(3) 0.009(2) 0.0025(19) -0.0005(19)
C23 0.016(2) 0.012(2) 0.022(2) 0.0000(18) 0.0077(19) -0.0003(17)
N2 0.0164(17) 0.016(2) 0.0218(19) -0.0043(15) 0.0079(15) -0.0002(15)
O3 0.0179(16) 0.0245(17) 0.0361(19) -0.0033(14) 0.0135(15) 0.0070(14)
O4 0.0327(18) 0.0167(17) 0.035(2) 0.0045(14) 0.0213(16) 0.0021(14)

loop_
_atom_type_symbol
_atom_type_description
_atom_type_scat_dispersion_real
_atom_type_scat_dispersion_imag
_atom_type_scat_source
C C 0.0033 0.0016 'International Tables Vol C Tables 4.2.6.8 and 6.1.1.4'
H H 0.0000 0.0000 'International Tables Vol C Tables 4.2.6.8 and 6.1.1.4'
N N 0.0061 0.0033 'International Tables Vol C Tables 4.2.6.8 and 6.1.1.4'
O O 0.0106 0.0060 'International Tables Vol C Tables 4.2.6.8 and 6.1.1.4'
S S 0.1246 0.1234 'International Tables Vol C Tables 4.2.6.8 and 6.1.1.4'
Fe Fe 0.3463 0.8444 'International Tables Vol C Tables 4.2.6.8 and 6.1.1.4'

loop_
_geom_angle_atom_site_label_1
_geom_angle_atom_site_label_2
_geom_angle_atom_site_label_3
_geom_angle
C9 Fe1 C3 118.93(18)
C9 Fe1 C4 153.57(18)
C3 Fe1 C4 41.10(16)
C9 Fe1 C6 40.52(16)
C3 Fe1 C6 108.03(17)
C4 Fe1 C6 119.52(16)
C9 Fe1 C2 126.34(17)
C3 Fe1 C2 68.51(17)
C4 Fe1 C2 68.82(15)
C6 Fe1 C2 164.08(17)
C9 Fe1 C5 164.29(17)
C3 Fe1 C5 68.62(14)
C4 Fe1 C5 40.73(16)
C6 Fe1 C5 153.87(16)
C2 Fe1 C5 40.89(16)
C9 Fe1 C1 107.55(17)
C3 Fe1 C1 40.42(16)
C4 Fe1 C1 68.63(15)
C6 Fe1 C1 126.77(18)
C2 Fe1 C1 40.70(15)
C5 Fe1 C1 68.47(17)
C9 Fe1 C10 67.91(17)
C3 Fe1 C10 127.81(17)
C4 Fe1 C10 108.57(15)
C6 Fe1 C10 40.51(17)
C2 Fe1 C10 153.62(16)
C5 Fe1 C10 119.83(16)
C1 Fe1 C10 164.83(16)
C9 Fe1 C8 40.23(17)
C3 Fe1 C8 152.71(16)
C4 Fe1 C8 164.89(18)
C6 Fe1 C8 67.89(17)
C2 Fe1 C8 107.62(16)
C5 Fe1 C8 127.16(17)
C1 Fe1 C8 118.91(16)
C10 Fe1 C8 67.69(16)
C9 Fe1 C7 67.71(18)
C3 Fe1 C7 165.67(17)
C4 Fe1 C7 127.68(17)
C6 Fe1 C7 68.01(17)
C2 Fe1 C7 119.14(17)
C5 Fe1 C7 108.47(17)
C1 Fe1 C7 152.94(16)
C10 Fe1 C7 40.39(16)
C8 Fe1 C7 40.11(16)
C21 S2 C22 90.53(19)
C3 C1 C2 108.3(4)
C3 C1 Fe1 69.5(2)
C2 C1 Fe1 69.5(3)
C3 C1 H1 125.8
C2 C1 H1 125.8
Fe1 C1 H1 126.7
C1 C2 C5 107.7(4)
C1 C2 Fe1 69.8(3)
C5 C2 Fe1 69.6(2)
C1 C2 H2 126.1
C5 C2 H2 126.1
Fe1 C2 H2 126.1
C1 C3 C4 108.2(4)
C1 C3 Fe1 70.1(2)
C4 C3 Fe1 69.5(2)
C1 C3 H3 125.9
C4 C3 H3 125.9
Fe1 C3 H3 126.1
C5 C4 C3 107.6(3)
C5 C4 C11 125.0(4)
C3 C4 C11 127.4(4)
C5 C4 Fe1 69.9(2)
C3 C4 Fe1 69.4(2)
C11 C4 Fe1 127.7(2)
C4 C5 C2 108.1(4)
C4 C5 Fe1 69.4(2)
C2 C5 Fe1 69.5(2)
C4 C5 H4 125.9
C2 C5 H4 125.9
Fe1 C5 H4 126.7
C9 C6 C10 107.6(4)
C9 C6 Fe1 69.5(2)
C10 C6 Fe1 70.1(2)
C9 C6 H5 126.2
C10 C6 H5 126.2
Fe1 C6 H5 125.8
C8 C7 C10 107.9(4)
C8 C7 Fe1 69.9(2)
C10 C7 Fe1 69.6(2)
C8 C7 H6 126.0
C10 C7 H6 126.0
Fe1 C7 H6 126.0
C9 C8 C7 108.1(4)
C9 C8 Fe1 69.2(3)
C7 C8 Fe1 70.0(2)
C9 C8 H7 126.0
C7 C8 H7 126.0
Fe1 C8 H7 126.4
C8 C9 C6 108.5(4)
C8 C9 Fe1 70.6(3)
C6 C9 Fe1 70.0(2)
C8 C9 H8 125.7
C6 C9 H8 125.7
Fe1 C9 H8 125.3
C6 C10 C7 107.9(4)
C6 C10 Fe1 69.4(2)
C7 C10 Fe1 70.0(2)
C6 C10 H9 126.1
C7 C10 H9 126.1
Fe1 C10 H9 126.1
C4 C11 C23 111.5(3)
C4 C11 C12 111.1(3)
C23 C11 C12 111.0(3)
C4 C11 H22 107.7
C23 C11 H22 107.7
C12 C11 H22 107.7
N1 C12 C13 104.6(3)
N1 C12 C22 110.0(3)
C13 C12 C22 109.0(3)
N1 C12 C11 107.9(3)
C13 C12 C11 112.1(3)
C22 C12 C11 112.9(3)
C13 O1 C14 115.6(3)
O2 C13 O1 124.0(4)
O2 C13 C12 123.7(4)
O1 C13 C12 112.3(3)
O1 C14 H15 109.5
O1 C14 H16 109.5
H15 C14 H16 109.5
O1 C14 H17 109.5
H15 C14 H17 109.5
H16 C14 H17 109.5
C16 C15 C20 119.4(4)
C16 C15 H10 120.3
C20 C15 H10 120.3
C15 C16 C19 120.1(4)
C15 C16 H11 120.0
C19 C16 H11 120.0
C20 C17 C18 120.1(4)
C20 C17 H12 119.9
C18 C17 H12 119.9
C17 C18 C19 119.9(4)
C17 C18 H13 120.1
C19 C18 H13 120.1
C18 C19 C16 119.6(3)
C18 C19 C21 120.1(4)
C16 C19 C21 120.2(4)
C17 C20 C15 120.9(4)
C17 C20 H14 119.6
C15 C20 H14 119.6
C21 N1 C12 112.9(3)
N1 C21 C19 123.2(3)
N1 C21 S2 118.7(3)
C19 C21 S2 118.0(3)
C12 C22 S2 107.8(3)
C12 C22 H18 110.1
S2 C22 H18 110.1
C12 C22 H19 110.1
S2 C22 H19 110.1
H18 C22 H19 108.5
N2 C23 C11 112.2(3)
N2 C23 H20 109.2
C11 C23 H20 109.2
N2 C23 H21 109.2
C11 C23 H21 109.2
H20 C23 H21 107.9
O3 N2 O4 123.8(3)
O3 N2 C23 117.8(3)
O4 N2 C23 118.2(3)

loop_
_geom_bond_atom_site_label_1
_geom_bond_atom_site_label_2
_geom_bond_distance
Fe1 C9 2.038(4)
Fe1 C3 2.042(4)
Fe1 C4 2.042(3)
Fe1 C6 2.045(4)
Fe1 C2 2.048(4)
Fe1 C5 2.049(4)
Fe1 C1 2.051(4)
Fe1 C10 2.054(4)
Fe1 C8 2.056(4)
Fe1 C7 2.058(4)
S2 C21 1.764(4)
S2 C22 1.794(4)
C1 C3 1.414(6)
C1 C2 1.425(5)
C1 H1 0.9500
C2 C5 1.431(6)
C2 H2 0.9500
C3 C4 1.434(6)
C3 H3 0.9500
C4 C5 1.424(5)
C4 C11 1.517(4)
C5 H4 0.9500
C6 C9 1.414(6)
C6 C10 1.419(6)
C6 H5 0.9500
C7 C8 1.411(6)
C7 C10 1.420(6)
C7 H6 0.9500
C8 C9 1.408(6)
C8 H7 0.9500
C9 H8 0.9500
C10 H9 0.9500
C11 C23 1.525(5)
C11 C12 1.555(5)
C11 H22 1.0000
C12 N1 1.485(5)
C12 C13 1.543(6)
C12 C22 1.552(5)
O1 C13 1.331(5)
O1 C14 1.457(5)
O2 C13 1.196(5)
C14 H15 0.9800
C14 H16 0.9800
C14 H17 0.9800
C15 C16 1.387(5)
C15 C20 1.389(6)
C15 H10 0.9500
C16 C19 1.395(5)
C16 H11 0.9500
C17 C20 1.367(6)
C17 C18 1.389(5)
C17 H12 0.9500
C18 C19 1.393(5)
C18 H13 0.9500
C19 C21 1.477(5)
C20 H14 0.9500
N1 C21 1.276(5)
C22 H18 0.9900
C22 H19 0.9900
C23 N2 1.503(5)
C23 H20 0.9900
C23 H21 0.9900
N2 O3 1.221(4)
N2 O4 1.229(4)

loop_
_geom_torsion_atom_site_label_1
_geom_torsion_atom_site_label_2
_geom_torsion_atom_site_label_3
_geom_torsion_atom_site_label_4
_geom_torsion
C3 C1 C2 C5 0.7(6)
Fe1 C1 C2 C5 59.5(3)
C3 C1 C2 Fe1 -58.8(3)
C2 C1 C3 C4 -0.4(5)
Fe1 C1 C3 C4 -59.2(3)
C2 C1 C3 Fe1 58.8(3)
C1 C3 C4 C5 -0.1(4)
Fe1 C3 C4 C5 -59.7(2)
C1 C3 C4 C11 -178.0(3)
Fe1 C3 C4 C11 122.4(4)
C1 C3 C4 Fe1 59.6(3)
C3 C4 C5 C2 0.5(4)
C11 C4 C5 C2 178.5(3)
Fe1 C4 C5 C2 -58.9(3)
C3 C4 C5 Fe1 59.4(3)
C11 C4 C5 Fe1 -122.6(3)
C1 C2 C5 C4 -0.8(5)
Fe1 C2 C5 C4 58.8(3)
C1 C2 C5 Fe1 -59.6(3)
C10 C7 C8 C9 -0.6(5)
Fe1 C7 C8 C9 58.9(3)
C10 C7 C8 Fe1 -59.5(3)
C7 C8 C9 C6 0.6(5)
Fe1 C8 C9 C6 60.0(3)
C7 C8 C9 Fe1 -59.4(3)
C10 C6 C9 C8 -0.3(5)
Fe1 C6 C9 C8 -60.3(3)
C10 C6 C9 Fe1 60.0(3)
C9 C6 C10 C7 0.0(5)
Fe1 C6 C10 C7 59.6(3)
C9 C6 C10 Fe1 -59.6(3)
C8 C7 C10 C6 0.3(5)
Fe1 C7 C10 C6 -59.3(3)
C8 C7 C10 Fe1 59.6(3)
C5 C4 C11 C23 148.6(4)
C3 C4 C11 C23 -33.8(5)
Fe1 C4 C11 C23 58.0(4)
C5 C4 C11 C12 -87.0(4)
C3 C4 C11 C12 90.5(4)
Fe1 C4 C11 C12 -177.6(3)
C4 C11 C12 N1 -174.2(3)
C23 C11 C12 N1 -49.5(4)
C4 C11 C12 C13 71.2(4)
C23 C11 C12 C13 -164.2(3)
C4 C11 C12 C22 -52.4(4)
C23 C11 C12 C22 72.2(4)
C14 O1 C13 O2 2.6(6)
C14 O1 C13 C12 -179.5(3)
N1 C12 C13 O2 98.2(4)
C22 C12 C13 O2 -19.4(5)
C11 C12 C13 O2 -145.1(4)
N1 C12 C13 O1 -79.7(4)
C22 C12 C13 O1 162.7(3)
C11 C12 C13 O1 37.0(4)
C20 C15 C16 C19 -1.4(6)
C20 C17 C18 C19 0.5(7)
C17 C18 C19 C16 -0.7(6)
C17 C18 C19 C21 -178.3(4)
C15 C16 C19 C18 1.1(6)
C15 C16 C19 C21 178.8(4)
C18 C17 C20 C15 -0.8(7)
C16 C15 C20 C17 1.2(7)
C13 C12 N1 C21 -116.0(4)
C22 C12 N1 C21 0.9(5)
C11 C12 N1 C21 124.5(3)
C12 N1 C21 C19 -179.8(3)
C12 N1 C21 S2 0.2(4)
C18 C19 C21 N1 -173.7(4)
C16 C19 C21 N1 8.7(6)
C18 C19 C21 S2 6.3(5)
C16 C19 C21 S2 -171.4(3)
C22 S2 C21 N1 -1.1(3)
C22 S2 C21 C19 178.9(3)
N1 C12 C22 S2 -1.6(4)
C13 C12 C22 S2 112.5(3)
C11 C12 C22 S2 -122.2(3)
C21 S2 C22 C12 1.5(3)
C4 C11 C23 N2 -150.4(3)
C12 C11 C23 N2 85.2(4)
C11 C23 N2 O3 -141.4(3)
C11 C23 N2 O4 42.6(5)
